data_7062218
loop_
_publ_author_name
'Alizadeh, Abdolali'
'Rostampoor, Azar'
'Alipour, Mozhgan'
'Hajipour-Verdom, Behnam'
'Abdolmaleki, Parviz'

_publ_section_title
;
 Ultrasound-promoted synthesis of novel
 N-arylamino-3,5&#x2032;-biquinoline derivatives: their applications in
 live-cell imaging and in vitro anticancer activity evaluation
;
_journal_issue 5
_journal_name_full 'New Journal of Chemistry'
_journal_page_first 2479
_journal_page_last 2487
_journal_paper_doi 10.1039/D2NJ04444G
_journal_volume 47
_journal_year 2023
_chemical_formula_moiety 'C32 H18 Cl N5'
_chemical_formula_sum 'C32 H18 Cl N5'
_chemical_formula_weight 507.96
_space_group_crystal_system monoclinic
_space_group_IT_number 15
_space_group_name_Hall '-C 2yc'
_space_group_name_H-M_alt 'C 1 2/c 1'
_atom_sites_solution_hydrogens mixed
_audit_creation_date 2021-03-05
_audit_creation_method
;
Olex2 1.3
(compiled 2019.09.11 svn.r3662 for OlexSys, GUI svn.r5938)
;
_audit_update_record
;
2021-06-27 deposited with the CCDC.	2022-12-18 downloaded from the CCDC.
;
_cell_angle_alpha 90
_cell_angle_beta 109.84(3)
_cell_angle_gamma 90
_cell_formula_units_Z 8
_cell_length_a 27.234(5)
_cell_length_b 8.3608(17)
_cell_length_c 23.028(5)
_cell_measurement_reflns_used 1543
_cell_measurement_temperature 290
_cell_measurement_theta_max 25.0
_cell_measurement_theta_min 1.9
_cell_volume 4932(2)
_computing_cell_refinement 'Automar software package (3.3a, 2015)'
_computing_data_collection 'MAR345 dtb Program (1.24-4, 2013)'
_computing_data_reduction 'Automar software package (3.3a, 2015)'
_computing_molecular_graphics 'DIAMOND (Brandenburg, 1999)'
_computing_publication_material 'PLATON (2018)'
_computing_structure_refinement 'SHELXL-2016/6 (Sheldrick, 2016)'
_computing_structure_solution 'SHELXT 2018/2 (Sheldrick, 2018)'
_diffrn_ambient_temperature 290
_diffrn_detector 'image-plate detector'
_diffrn_detector_area_resol_mean 0.81
_diffrn_detector_type MAR345-dtb
_diffrn_measured_fraction_theta_full 0.961
_diffrn_measured_fraction_theta_max 0.961
_diffrn_measurement_device 'one-circle diffractometer'
_diffrn_measurement_device_type 'Mar345 dtb'
_diffrn_measurement_method 'image-plate detector - phi oscillation'
_diffrn_radiation_monochromator mirrors
_diffrn_radiation_probe x-ray
_diffrn_radiation_type MoK\a
_diffrn_radiation_wavelength 0.71073
_diffrn_reflns_av_R_equivalents 0.0499
_diffrn_reflns_av_unetI/netI 0.0338
_diffrn_reflns_Laue_measured_fraction_full 0.961
_diffrn_reflns_Laue_measured_fraction_max 0.961
_diffrn_reflns_limit_h_max 32
_diffrn_reflns_limit_h_min -32
_diffrn_reflns_limit_k_max 9
_diffrn_reflns_limit_k_min -9
_diffrn_reflns_limit_l_max 24
_diffrn_reflns_limit_l_min -26
_diffrn_reflns_number 15431
_diffrn_reflns_point_group_measured_fraction_full 0.961
_diffrn_reflns_point_group_measured_fraction_max 0.961
_diffrn_reflns_theta_full 24.995
_diffrn_reflns_theta_max 24.995
_diffrn_reflns_theta_min 1.880
_diffrn_source 'fine-focus sealed tube'
_diffrn_source_target Mo
_exptl_absorpt_coefficient_mu 0.187
_exptl_absorpt_correction_type none
_exptl_crystal_colour 'light yellow'
_exptl_crystal_colour_modifier light
_exptl_crystal_colour_primary yellow
_exptl_crystal_density_diffrn 1.368
_exptl_crystal_density_method 'not measured'
_exptl_crystal_description prism
_exptl_crystal_F_000 2096
_exptl_crystal_size_max 0.2
_exptl_crystal_size_mid 0.15
_exptl_crystal_size_min 0.1
_refine_diff_density_max 0.263
_refine_diff_density_min -0.313
_refine_diff_density_rms 0.046
_refine_ls_extinction_method none
_refine_ls_goodness_of_fit_ref 1.131
_refine_ls_hydrogen_treatment mixed
_refine_ls_matrix_type full
_refine_ls_number_parameters 391
_refine_ls_number_reflns 4153
_refine_ls_number_restraints 13
_refine_ls_restrained_S_all 1.183
_refine_ls_R_factor_all 0.0759
_refine_ls_R_factor_gt 0.0668
_refine_ls_shift/su_max 0.001
_refine_ls_shift/su_mean 0.000
_refine_ls_structure_factor_coef Fsqd
_refine_ls_weighting_details 'w=1/[\s^2^(Fo^2^)+(0.0490P)^2^+11.0413P] where P=(Fo^2^+2Fc^2^)/3'
_refine_ls_weighting_scheme calc
_refine_ls_wR_factor_gt 0.1571
_refine_ls_wR_factor_ref 0.1624
_reflns_Friedel_coverage 0.000
_reflns_number_gt 3640
_reflns_number_total 4153
_reflns_threshold_expression 'I > 2\s(I)'
_cod_data_source_file d2nj04444g2.cif
_cod_data_source_block 2_pl
_cod_depositor_comments 'Adding full bibliography for 7062218.cif.'
_cod_original_cell_volume 4932.2(19)
_cod_database_code 7062218
_shelx_shelxl_version_number 2018/3
_shelx_space_group_comment
;
The symmetry employed for this shelxl refinement is uniquely defined
by the following loop, which should always be used as a source of
symmetry information in preference to the above space-group names.
They are only intended as comments.
;
_shelx_estimated_absorpt_t_max 0.982
_shelx_estimated_absorpt_t_min 0.963
_olex2_refinement_description
;
1. Fixed Uiso
 At 1.2 times of:
  All C(H) groups
2. Restrained distances
 C32A-C27
 1.39 with sigma of 0.008
 C27-C32B
 1.39 with sigma of 0.008
 C32B-C31B
 1.39 with sigma of 0.008
 C31B-C30
 1.39 with sigma of 0.008
 C30-C29B
 1.39 with sigma of 0.008
 C29B-C28B
 1.39 with sigma of 0.008
 C28B-C27
 1.39 with sigma of 0.008
 C27-C32A
 1.39 with sigma of 0.008
 C32A-C31A
 1.39 with sigma of 0.008
 C31A-C30
 1.39 with sigma of 0.008
 C30-C29A
 1.39 with sigma of 0.008
 C29A-C28A
 1.39 with sigma of 0.008
 C28A-C27
 1.39 with sigma of 0.008
3. Others
 Fixed Sof: C28B(0.5) H28B(0.5) C32B(0.5) H32B(0.5) C31B(0.5) H31B(0.5)
 C29B(0.5) H29B(0.5) C32A(0.5) H32A(0.5) C28A(0.5) H28A(0.5) C31A(0.5)
 H31A(0.5) C29A(0.5) H29A(0.5)
4.a Aromatic/amide H refined with riding coordinates:
 C28B(H28B), C32B(H32B), C12(H12), C21(H21), C8(H8), C9(H9), C23(H23),
 C16(H16), C11(H11), C22(H22), C31B(H31B), C20(H20), C10(H10), C19(H19),
 C29B(H29B), C32A(H32A), C28A(H28A), C31A(H31A), C29A(H29A)
;
_olex2_submission_special_instructions 'No special instructions were received'

loop_
_space_group_symop_operation_xyz
'x, y, z'
'-x, y, -z+1/2'
'x+1/2, y+1/2, z'
'-x+1/2, y+1/2, -z+1/2'
'-x, -y, -z'
'x, -y, z-1/2'
'-x+1/2, -y+1/2, -z'
'x+1/2, -y+1/2, z-1/2'

loop_
_atom_site_label
_atom_site_type_symbol
_atom_site_fract_x
_atom_site_fract_y
_atom_site_fract_z
_atom_site_U_iso_or_equiv
_atom_site_adp_type
_atom_site_occupancy
_atom_site_site_symmetry_order
_atom_site_calc_flag
_atom_site_refinement_flags_posn
_atom_site_refinement_flags_adp
_atom_site_refinement_flags_occupancy
_atom_site_disorder_assembly
_atom_site_disorder_group
Cl1 Cl 0.74172(4) -0.59273(13) 0.73525(4) 0.0737(3) Uani 1 1 d . . . . .
N3 N 0.72046(9) -0.4570(3) 0.45091(10) 0.0435(6) Uani 1 1 d . . . . .
N2 N 0.77042(13) -0.5234(4) 0.39198(13) 0.0534(7) Uani 1 1 d . . . . .
N4 N 0.59009(11) -0.3827(5) 0.40283(13) 0.0737(10) Uani 1 1 d . . . . .
N1 N 0.87987(13) -0.7224(5) 0.48259(15) 0.0862(12) Uani 1 1 d . . . . .
C7 C 0.84604(10) -0.5992(4) 0.61554(13) 0.0427(7) Uani 1 1 d . . . . .
C14 C 0.79203(10) -0.3929(4) 0.68016(12) 0.0391(6) Uani 1 1 d . . . . .
C28B C 0.5963(2) -0.2179(9) 0.6073(3) 0.0583(18) Uani 0.5 1 d D . P A 1
H28B H 0.625508 -0.170439 0.635659 0.070 Uiso 0.5 1 calc R U P A 1
C6 C 0.80329(10) -0.5357(4) 0.56049(13) 0.0404(7) Uani 1 1 d . . . . .
C4 C 0.71567(11) -0.4383(3) 0.50735(13) 0.0393(6) Uani 1 1 d . . . . .
C27 C 0.60374(10) -0.3201(4) 0.56417(13) 0.0475(8) Uani 1 1 d D . . . .
C17 C 0.87442(11) -0.2733(5) 0.74131(14) 0.0548(9) Uani 1 1 d . . . . .
C32B C 0.55896(18) -0.4181(7) 0.5327(3) 0.0475(14) Uani 0.5 1 d D . P A 1
H32B H 0.562939 -0.505267 0.509582 0.057 Uiso 0.5 1 calc R U P A 1
C12 C 0.83464(13) -0.7118(4) 0.65304(15) 0.0550(8) Uani 1 1 d . . . . .
H12 H 0.800536 -0.747628 0.644060 0.066 Uiso 1 1 calc R U . . .
N5 N 0.82751(10) -0.4434(4) 0.79047(12) 0.0625(8) Uani 1 1 d . . . . .
C5 C 0.75720(10) -0.4615(3) 0.56455(12) 0.0368(6) Uani 1 1 d . . . . .
C2 C 0.80642(11) -0.5608(4) 0.50262(14) 0.0434(7) Uani 1 1 d . . . . .
C21 C 0.95826(15) -0.1695(8) 0.8033(2) 0.116(2) Uani 1 1 d . . . . .
H21 H 0.988061 -0.110344 0.806845 0.139 Uiso 1 1 calc R U . . .
C24 C 0.66517(10) -0.3936(4) 0.50787(13) 0.0409(7) Uani 1 1 d . . . . .
C25 C 0.62364(11) -0.3869(4) 0.44923(14) 0.0499(8) Uani 1 1 d . . . . .
C26 C 0.65630(11) -0.3617(4) 0.56220(13) 0.0426(7) Uani 1 1 d . . . . .
C8 C 0.89729(11) -0.5481(4) 0.62913(15) 0.0534(8) Uani 1 1 d . . . . .
H8 H 0.905435 -0.473741 0.603775 0.064 Uiso 1 1 calc R U . . .
C9 C 0.93623(13) -0.6079(5) 0.68037(17) 0.0669(10) Uani 1 1 d . . . . .
H9 H 0.970402 -0.572291 0.689697 0.080 Uiso 1 1 calc R U . . .
C23 C 0.69945(10) -0.3663(4) 0.61745(13) 0.0424(7) Uani 1 1 d . . . . .
H23 H 0.694483 -0.336147 0.653932 0.051 Uiso 1 1 calc R U . . .
C16 C 0.83389(10) -0.2962(4) 0.68475(13) 0.0424(7) Uani 1 1 d . . . . .
H16 H 0.835488 -0.244641 0.649644 0.051 Uiso 1 1 calc R U . . .
C15 C 0.79222(11) -0.4636(4) 0.73635(14) 0.0473(7) Uani 1 1 d . . . . .
C11 C 0.87395(15) -0.7713(5) 0.70391(17) 0.0705(11) Uani 1 1 d . . . . .
H11 H 0.866152 -0.846804 0.729147 0.085 Uiso 1 1 calc R U . . .
C3 C 0.76518(11) -0.5102(4) 0.44826(13) 0.0410(7) Uani 1 1 d . . . . .
C18 C 0.86982(12) -0.3494(6) 0.79361(14) 0.0696(12) Uani 1 1 d . . . . .
C13 C 0.74862(10) -0.4133(4) 0.62004(12) 0.0394(6) Uani 1 1 d . . . . .
C22 C 0.91959(13) -0.1831(6) 0.74711(17) 0.0787(13) Uani 1 1 d . . . . .
H22 H 0.923076 -0.132700 0.712706 0.094 Uiso 1 1 calc R U . . .
C31B C 0.5099(2) -0.3847(8) 0.5361(3) 0.0563(17) Uani 0.5 1 d D . P A 1
H31B H 0.481192 -0.449549 0.516956 0.068 Uiso 0.5 1 calc R U P A 1
C1 C 0.84860(13) -0.6500(5) 0.49376(15) 0.0576(9) Uani 1 1 d . . . . .
C20 C 0.95334(17) -0.2432(10) 0.8548(2) 0.140(3) Uani 1 1 d . . . . .
H20 H 0.980077 -0.233455 0.892652 0.168 Uiso 1 1 calc R U . . .
C10 C 0.92461(15) -0.7191(5) 0.71734(18) 0.0747(11) Uani 1 1 d . . . . .
H10 H 0.950913 -0.759519 0.751547 0.090 Uiso 1 1 calc R U . . .
C19 C 0.90973(15) -0.3303(9) 0.85111(18) 0.118(2) Uani 1 1 d . . . . .
H19 H 0.906513 -0.376483 0.886383 0.142 Uiso 1 1 calc R U . . .
C30 C 0.50577(15) -0.2474(6) 0.5701(2) 0.0833(14) Uani 1 1 d D . . . .
C29B C 0.5479(2) -0.1819(10) 0.6109(3) 0.0631(19) Uani 0.5 1 d D . P A 1
H29B H 0.544881 -0.113216 0.641242 0.076 Uiso 0.5 1 calc R U P A 1
C32A C 0.5746(2) -0.1978(7) 0.5235(3) 0.0531(16) Uani 0.5 1 d D . P A 2
H32A H 0.587514 -0.144938 0.496150 0.064 Uiso 0.5 1 calc R U P A 2
C28A C 0.5872(2) -0.3835(9) 0.6064(3) 0.0549(16) Uani 0.5 1 d D . P A 2
H28A H 0.608310 -0.455777 0.634635 0.066 Uiso 0.5 1 calc R U P A 2
C31A C 0.5254(2) -0.1622(9) 0.5273(3) 0.068(2) Uani 0.5 1 d D . P A 2
H31A H 0.504974 -0.082962 0.502093 0.082 Uiso 0.5 1 calc R U P A 2
C29A C 0.5392(2) -0.3447(10) 0.6094(3) 0.069(2) Uani 0.5 1 d D . P A 2
H29A H 0.529515 -0.389439 0.640947 0.083 Uiso 0.5 1 calc R U P A 2
H2A H 0.8004(15) -0.546(5) 0.3855(18) 0.071(12) Uiso 1 1 d . . . . .
H30 H 0.4748(16) -0.228(5) 0.5795(19) 0.086(13) Uiso 1 1 d . . . . .
H2B H 0.7450(15) -0.490(5) 0.3590(18) 0.069(12) Uiso 1 1 d . . . . .

loop_
_atom_site_aniso_label
_atom_site_aniso_U_11
_atom_site_aniso_U_22
_atom_site_aniso_U_33
_atom_site_aniso_U_23
_atom_site_aniso_U_13
_atom_site_aniso_U_12
Cl1 0.0700(6) 0.0887(7) 0.0640(6) 0.0220(5) 0.0249(5) -0.0175(5)
N3 0.0404(13) 0.0569(16) 0.0315(13) -0.0007(11) 0.0102(10) 0.0015(11)
N2 0.0503(17) 0.077(2) 0.0341(15) -0.0045(13) 0.0161(13) 0.0024(15)
N4 0.0449(16) 0.126(3) 0.0410(16) 0.0114(17) 0.0034(13) 0.0104(18)
N1 0.064(2) 0.134(3) 0.063(2) 0.000(2) 0.0251(17) 0.034(2)
C7 0.0337(15) 0.0545(18) 0.0374(15) -0.0002(13) 0.0087(12) 0.0060(13)
C14 0.0328(14) 0.0529(17) 0.0305(14) 0.0003(12) 0.0092(11) 0.0021(12)
C28B 0.039(3) 0.084(5) 0.053(4) -0.014(4) 0.016(3) -0.003(3)
C6 0.0343(14) 0.0487(17) 0.0356(15) 0.0017(12) 0.0086(12) -0.0037(12)
C4 0.0370(15) 0.0452(16) 0.0332(15) 0.0001(12) 0.0085(12) 0.0011(12)
C27 0.0319(15) 0.066(2) 0.0401(16) -0.0115(14) 0.0060(12) 0.0046(14)
C17 0.0356(16) 0.092(3) 0.0371(17) -0.0124(16) 0.0127(13) -0.0053(16)
C32B 0.037(3) 0.063(4) 0.043(3) -0.006(3) 0.014(3) -0.001(3)
C12 0.0461(18) 0.058(2) 0.056(2) 0.0069(16) 0.0120(15) 0.0010(15)
N5 0.0431(15) 0.110(3) 0.0334(14) 0.0168(14) 0.0117(12) 0.0081(15)
C5 0.0320(14) 0.0435(16) 0.0329(14) 0.0020(11) 0.0084(11) -0.0028(12)
C2 0.0352(15) 0.0535(18) 0.0429(17) -0.0014(13) 0.0151(12) 0.0004(13)
C21 0.048(2) 0.236(7) 0.062(3) -0.049(3) 0.0164(19) -0.050(3)
C24 0.0314(14) 0.0520(17) 0.0343(15) -0.0007(12) 0.0044(11) 0.0016(13)
C25 0.0392(16) 0.069(2) 0.0392(17) 0.0036(15) 0.0107(14) 0.0028(15)
C26 0.0341(14) 0.0498(18) 0.0397(16) -0.0057(13) 0.0070(12) 0.0003(13)
C8 0.0368(16) 0.074(2) 0.0479(18) -0.0006(16) 0.0127(14) 0.0026(15)
C9 0.0356(17) 0.098(3) 0.059(2) 0.000(2) 0.0051(15) 0.0086(18)
C23 0.0365(15) 0.0570(18) 0.0323(15) -0.0032(13) 0.0098(12) -0.0001(13)
C16 0.0373(15) 0.0590(19) 0.0319(15) -0.0031(13) 0.0128(12) -0.0011(13)
C15 0.0398(16) 0.065(2) 0.0383(16) 0.0104(14) 0.0153(13) 0.0048(14)
C11 0.069(2) 0.079(3) 0.058(2) 0.0225(19) 0.0136(19) 0.013(2)
C3 0.0399(16) 0.0467(17) 0.0359(16) -0.0025(12) 0.0124(12) -0.0041(13)
C18 0.0372(17) 0.139(4) 0.0313(17) -0.0021(19) 0.0097(13) 0.000(2)
C13 0.0339(14) 0.0513(17) 0.0316(14) 0.0011(12) 0.0095(11) -0.0025(12)
C22 0.048(2) 0.139(4) 0.052(2) -0.029(2) 0.0205(17) -0.028(2)
C31B 0.031(3) 0.076(5) 0.058(4) -0.005(4) 0.010(3) -0.007(3)
C1 0.0446(18) 0.084(3) 0.0446(18) -0.0010(17) 0.0153(14) 0.0089(18)
C20 0.049(2) 0.321(10) 0.043(3) -0.038(4) 0.0067(19) -0.034(4)
C10 0.055(2) 0.096(3) 0.059(2) 0.014(2) 0.0006(18) 0.024(2)
C19 0.046(2) 0.268(8) 0.034(2) -0.004(3) 0.0038(17) -0.012(3)
C30 0.045(2) 0.128(4) 0.078(3) -0.035(3) 0.022(2) 0.014(2)
C29B 0.046(4) 0.085(5) 0.059(4) -0.022(4) 0.019(3) 0.008(4)
C32A 0.045(3) 0.060(4) 0.050(4) -0.002(3) 0.010(3) 0.005(3)
C28A 0.045(4) 0.078(5) 0.045(4) 0.002(3) 0.019(3) 0.002(3)
C31A 0.050(4) 0.089(6) 0.053(4) -0.015(4) 0.002(3) 0.028(4)
C29A 0.049(4) 0.108(7) 0.057(4) -0.013(4) 0.027(4) -0.008(4)

loop_
_atom_type_symbol
_atom_type_description
_atom_type_scat_dispersion_real
_atom_type_scat_dispersion_imag
_atom_type_scat_source
C C 0.0033 0.0016 'International Tables Vol C Tables 4.2.6.8 and 6.1.1.4'
H H 0.0000 0.0000 'International Tables Vol C Tables 4.2.6.8 and 6.1.1.4'
Cl Cl 0.1484 0.1585 'International Tables Vol C Tables 4.2.6.8 and 6.1.1.4'
N N 0.0061 0.0033 'International Tables Vol C Tables 4.2.6.8 and 6.1.1.4'

loop_
_geom_angle_atom_site_label_1
_geom_angle_atom_site_label_2
_geom_angle_atom_site_label_3
_geom_angle
_geom_angle_site_symmetry_1
_geom_angle_site_symmetry_3
_geom_angle_publ_flag
C3 N3 C4 118.3(2) . . ?
C3 N2 H2A 125(2) . . ?
C3 N2 H2B 120(2) . . ?
H2A N2 H2B 115(4) . . ?
C12 C7 C6 119.7(3) . . ?
C12 C7 C8 119.3(3) . . ?
C8 C7 C6 121.0(3) . . ?
C16 C14 C15 115.4(3) . . ?
C16 C14 C13 120.9(3) . . ?
C15 C14 C13 123.6(3) . . ?
C27 C28B H28B 118.1 . . ?
C27 C28B C29B 123.8(5) . . ?
C29B C28B H28B 118.1 . . ?
C5 C6 C7 123.1(3) . . ?
C2 C6 C7 118.6(3) . . ?
C2 C6 C5 118.2(3) . . ?
N3 C4 C5 124.3(3) . . ?
N3 C4 C24 116.3(2) . . ?
C5 C4 C24 119.4(3) . . ?
C28B C27 C32B 114.1(4) . . ?
C28B C27 C26 123.1(3) . . ?
C32B C27 C26 120.6(3) . . ?
C32A C27 C26 118.2(3) . . ?
C28A C27 C26 120.2(4) . . ?
C28A C27 C32A 121.3(4) . . ?
C16 C17 C22 123.1(3) . . ?
C18 C17 C16 117.6(3) . . ?
C18 C17 C22 119.3(3) . . ?
C27 C32B H32B 119.3 . . ?
C31B C32B C27 121.4(5) . . ?
C31B C32B H32B 119.3 . . ?
C7 C12 H12 120.0 . . ?
C7 C12 C11 120.0(3) . . ?
C11 C12 H12 120.0 . . ?
C15 N5 C18 117.2(3) . . ?
C6 C5 C13 126.3(2) . . ?
C4 C5 C6 115.9(3) . . ?
C4 C5 C13 117.8(2) . . ?
C6 C2 C3 120.8(3) . . ?
C6 C2 C1 121.9(3) . . ?
C3 C2 C1 117.1(3) . . ?
C22 C21 H21 119.8 . . ?
C22 C21 C20 120.5(4) . . ?
C20 C21 H21 119.8 . . ?
C4 C24 C25 117.0(3) . . ?
C26 C24 C4 121.6(2) . . ?
C26 C24 C25 121.4(3) . . ?
N4 C25 C24 179.0(4) . . ?
C24 C26 C27 122.6(2) . . ?
C24 C26 C23 117.7(3) . . ?
C23 C26 C27 119.7(3) . . ?
C7 C8 H8 120.0 . . ?
C9 C8 C7 120.1(3) . . ?
C9 C8 H8 120.0 . . ?
C8 C9 H9 119.9 . . ?
C10 C9 C8 120.2(3) . . ?
C10 C9 H9 119.9 . . ?
C26 C23 H23 118.4 . . ?
C13 C23 C26 123.2(3) . . ?
C13 C23 H23 118.4 . . ?
C14 C16 C17 121.5(3) . . ?
C14 C16 H16 119.3 . . ?
C17 C16 H16 119.3 . . ?
C14 C15 Cl1 119.1(2) . . ?
N5 C15 Cl1 114.7(2) . . ?
N5 C15 C14 126.3(3) . . ?
C12 C11 H11 119.9 . . ?
C10 C11 C12 120.3(4) . . ?
C10 C11 H11 119.9 . . ?
N3 C3 N2 118.1(3) . . ?
N3 C3 C2 121.5(3) . . ?
N2 C3 C2 120.4(3) . . ?
C17 C18 C19 119.3(4) . . ?
N5 C18 C17 122.0(3) . . ?
N5 C18 C19 118.7(4) . . ?
C5 C13 C14 122.8(2) . . ?
C23 C13 C14 117.4(3) . . ?
C23 C13 C5 119.5(2) . . ?
C17 C22 H22 120.0 . . ?
C21 C22 C17 120.1(4) . . ?
C21 C22 H22 120.0 . . ?
C32B C31B H31B 121.6 . . ?
C32B C31B C30 116.8(5) . . ?
C30 C31B H31B 121.6 . . ?
N1 C1 C2 175.3(4) . . ?
C21 C20 H20 119.4 . . ?
C19 C20 C21 121.1(4) . . ?
C19 C20 H20 119.4 . . ?
C9 C10 C11 120.1(3) . . ?
C9 C10 H10 120.0 . . ?
C11 C10 H10 120.0 . . ?
C18 C19 H19 120.2 . . ?
C20 C19 C18 119.7(5) . . ?
C20 C19 H19 120.2 . . ?
C31B C30 H30 120(3) . . ?
C29B C30 C31B 120.9(5) . . ?
C29B C30 H30 113(2) . . ?
C31A C30 H30 129(3) . . ?
C29A C30 C31A 116.1(5) . . ?
C29A C30 H30 114(3) . . ?
C28B C29B H29B 120.6 . . ?
C30 C29B C28B 118.7(6) . . ?
C30 C29B H29B 120.6 . . ?
C27 C32A H32A 122.0 . . ?
C31A C32A C27 116.1(5) . . ?
C31A C32A H32A 122.0 . . ?
C27 C28A H28A 119.5 . . ?
C27 C28A C29A 121.0(6) . . ?
C29A C28A H28A 119.5 . . ?
C30 C31A H31A 119.5 . . ?
C32A C31A C30 121.0(5) . . ?
C32A C31A H31A 119.5 . . ?
C30 C29A C28A 123.8(6) . . ?
C30 C29A H29A 118.1 . . ?
C28A C29A H29A 118.1 . . ?

loop_
_geom_bond_atom_site_label_1
_geom_bond_atom_site_label_2
_geom_bond_distance
_geom_bond_site_symmetry_2
_geom_bond_publ_flag
Cl1 C15 1.742(3) . ?
N3 C4 1.359(4) . ?
N3 C3 1.317(4) . ?
N2 C3 1.355(4) . ?
N2 H2A 0.90(4) . ?
N2 H2B 0.88(4) . ?
N4 C25 1.147(4) . ?
N1 C1 1.143(4) . ?
C7 C6 1.497(4) . ?
C7 C12 1.382(4) . ?
C7 C8 1.390(4) . ?
C14 C16 1.372(4) . ?
C14 C15 1.421(4) . ?
C14 C13 1.494(4) . ?
C28B H28B 0.9300 . ?
C28B C27 1.376(5) . ?
C28B C29B 1.381(6) . ?
C6 C5 1.431(4) . ?
C6 C2 1.380(4) . ?
C4 C5 1.429(4) . ?
C4 C24 1.429(4) . ?
C27 C32B 1.444(5) . ?
C27 C26 1.489(4) . ?
C27 C32A 1.431(5) . ?
C27 C28A 1.315(5) . ?
C17 C16 1.405(4) . ?
C17 C18 1.405(5) . ?
C17 C22 1.410(5) . ?
C32B H32B 0.9300 . ?
C32B C31B 1.394(6) . ?
C12 H12 0.9300 . ?
C12 C11 1.384(5) . ?
N5 C15 1.301(4) . ?
N5 C18 1.376(5) . ?
C5 C13 1.433(4) . ?
C2 C3 1.433(4) . ?
C2 C1 1.441(4) . ?
C21 H21 0.9300 . ?
C21 C22 1.368(5) . ?
C21 C20 1.384(8) . ?
C24 C25 1.438(4) . ?
C24 C26 1.378(4) . ?
C26 C23 1.409(4) . ?
C8 H8 0.9300 . ?
C8 C9 1.385(5) . ?
C9 H9 0.9300 . ?
C9 C10 1.368(6) . ?
C23 H23 0.9300 . ?
C23 C13 1.377(4) . ?
C16 H16 0.9300 . ?
C11 H11 0.9300 . ?
C11 C10 1.379(5) . ?
C18 C19 1.408(5) . ?
C22 H22 0.9300 . ?
C31B H31B 0.9300 . ?
C31B C30 1.415(6) . ?
C20 H20 0.9300 . ?
C20 C19 1.371(7) . ?
C10 H10 0.9300 . ?
C19 H19 0.9300 . ?
C30 C29B 1.330(6) . ?
C30 C31A 1.456(6) . ?
C30 C29A 1.323(6) . ?
C30 H30 0.95(4) . ?
C29B H29B 0.9300 . ?
C32A H32A 0.9300 . ?
C32A C31A 1.405(6) . ?
C28A H28A 0.9300 . ?
C28A C29A 1.372(6) . ?
C31A H31A 0.9300 . ?
C29A H29A 0.9300 . ?

loop_
_geom_torsion_atom_site_label_1
_geom_torsion_atom_site_label_2
_geom_torsion_atom_site_label_3
_geom_torsion_atom_site_label_4
_geom_torsion
_geom_torsion_site_symmetry_1
_geom_torsion_site_symmetry_2
_geom_torsion_site_symmetry_3
_geom_torsion_site_symmetry_4
_geom_torsion_publ_flag
N3 C4 C5 C6 -11.2(4) . . . . ?
N3 C4 C5 C13 170.4(3) . . . . ?
N3 C4 C24 C25 5.3(4) . . . . ?
N3 C4 C24 C26 -176.0(3) . . . . ?
C7 C6 C5 C4 -167.3(3) . . . . ?
C7 C6 C5 C13 10.9(5) . . . . ?
C7 C6 C2 C3 176.6(3) . . . . ?
C7 C6 C2 C1 1.9(5) . . . . ?
C7 C12 C11 C10 -0.2(6) . . . . ?
C7 C8 C9 C10 1.0(6) . . . . ?
C28B C27 C32B C31B 13.7(8) . . . . ?
C28B C27 C26 C24 -147.5(5) . . . . ?
C28B C27 C26 C23 31.2(6) . . . . ?
C6 C7 C12 C11 179.9(3) . . . . ?
C6 C7 C8 C9 179.8(3) . . . . ?
C6 C5 C13 C14 17.5(5) . . . . ?
C6 C5 C13 C23 -169.9(3) . . . . ?
C6 C2 C3 N3 -8.7(5) . . . . ?
C6 C2 C3 N2 174.5(3) . . . . ?
C4 N3 C3 N2 -177.7(3) . . . . ?
C4 N3 C3 C2 5.5(4) . . . . ?
C4 C5 C13 C14 -164.4(3) . . . . ?
C4 C5 C13 C23 8.2(4) . . . . ?
C4 C24 C26 C27 -178.0(3) . . . . ?
C4 C24 C26 C23 3.3(5) . . . . ?
C27 C28B C29B C30 -0.9(12) . . . . ?
C27 C32B C31B C30 2.1(9) . . . . ?
C27 C26 C23 C13 175.8(3) . . . . ?
C27 C32A C31A C30 -0.5(9) . . . . ?
C27 C28A C29A C30 2.3(12) . . . . ?
C17 C18 C19 C20 -2.6(8) . . . . ?
C32B C27 C26 C24 50.4(5) . . . . ?
C32B C27 C26 C23 -130.9(4) . . . . ?
C32B C31B C30 C29B -19.1(10) . . . . ?
C12 C7 C6 C5 56.4(4) . . . . ?
C12 C7 C6 C2 -118.4(3) . . . . ?
C12 C7 C8 C9 -1.1(5) . . . . ?
C12 C11 C10 C9 0.1(7) . . . . ?
N5 C18 C19 C20 177.1(5) . . . . ?
C5 C6 C2 C3 1.6(4) . . . . ?
C5 C6 C2 C1 -173.1(3) . . . . ?
C5 C4 C24 C25 -174.2(3) . . . . ?
C5 C4 C24 C26 4.5(4) . . . . ?
C2 C6 C5 C4 7.5(4) . . . . ?
C2 C6 C5 C13 -174.3(3) . . . . ?
C21 C20 C19 C18 1.9(10) . . . . ?
C24 C4 C5 C6 168.2(3) . . . . ?
C24 C4 C5 C13 -10.1(4) . . . . ?
C24 C26 C23 C13 -5.4(5) . . . . ?
C25 C24 C26 C27 0.6(5) . . . . ?
C25 C24 C26 C23 -178.1(3) . . . . ?
C26 C27 C32B C31B 177.3(5) . . . . ?
C26 C27 C32A C31A -179.7(5) . . . . ?
C26 C27 C28A C29A 179.0(6) . . . . ?
C26 C23 C13 C14 172.5(3) . . . . ?
C26 C23 C13 C5 -0.5(5) . . . . ?
C8 C7 C6 C5 -124.5(3) . . . . ?
C8 C7 C6 C2 60.7(4) . . . . ?
C8 C7 C12 C11 0.7(5) . . . . ?
C8 C9 C10 C11 -0.5(6) . . . . ?
C16 C14 C15 Cl1 -178.3(2) . . . . ?
C16 C14 C15 N5 0.9(5) . . . . ?
C16 C14 C13 C5 53.7(4) . . . . ?
C16 C14 C13 C23 -119.0(3) . . . . ?
C16 C17 C18 N5 0.0(6) . . . . ?
C16 C17 C18 C19 179.7(4) . . . . ?
C16 C17 C22 C21 -178.1(4) . . . . ?
C15 C14 C16 C17 1.5(4) . . . . ?
C15 C14 C13 C5 -129.4(3) . . . . ?
C15 C14 C13 C23 57.9(4) . . . . ?
C15 N5 C18 C17 2.1(6) . . . . ?
C15 N5 C18 C19 -177.5(4) . . . . ?
C3 N3 C4 C5 4.7(4) . . . . ?
C3 N3 C4 C24 -174.8(3) . . . . ?
C18 C17 C16 C14 -1.9(5) . . . . ?
C18 C17 C22 C21 -0.3(7) . . . . ?
C18 N5 C15 Cl1 176.6(3) . . . . ?
C18 N5 C15 C14 -2.6(5) . . . . ?
C13 C14 C16 C17 178.6(3) . . . . ?
C13 C14 C15 Cl1 4.6(4) . . . . ?
C13 C14 C15 N5 -176.2(3) . . . . ?
C22 C17 C16 C14 175.9(3) . . . . ?
C22 C17 C18 N5 -177.8(4) . . . . ?
C22 C17 C18 C19 1.8(6) . . . . ?
C22 C21 C20 C19 -0.4(10) . . . . ?
C31B C30 C29B C28B 18.7(11) . . . . ?
C1 C2 C3 N3 166.3(3) . . . . ?
C1 C2 C3 N2 -10.5(4) . . . . ?
C20 C21 C22 C17 -0.4(9) . . . . ?
C29B C28B C27 C32B -14.8(9) . . . . ?
C29B C28B C27 C26 -178.0(6) . . . . ?
C32A C27 C26 C24 -49.6(5) . . . . ?
C32A C27 C26 C23 129.2(4) . . . . ?
C32A C27 C28A C29A 5.8(9) . . . . ?
C28A C27 C26 C24 136.9(5) . . . . ?
C28A C27 C26 C23 -44.3(5) . . . . ?
C28A C27 C32A C31A -6.2(8) . . . . ?
C31A C30 C29A C28A -8.7(10) . . . . ?
C29A C30 C31A C32A 7.7(9) . . . . ?
